data_4127196
loop_
_publ_author_name
'Tereshchenko, Ivan V.'
'Aksyonov, Dmitry A.'
'Drozhzhin, Oleg A.'
'Presniakov, Igor A.'
'Sobolev, Alexey V.'
'Zhugayevych, Andriy'
'Striukov, Daniil'
'Stevenson, Keith J.'
'Antipov, Evgeny'
'Abakumov, Artem M.'

_publ_section_title
;
 The role of semi-labile oxygen atoms for intercalation chemistry of the
 metal-ion battery polyanion cathodes.
;
_journal_name_full 'Journal of the American Chemical Society'
_journal_paper_doi 10.1021/jacs.7b12644
_journal_year 2018
_chemical_formula_sum 'F Fe Na O4 P'
_chemical_formula_weight 192.8
_chemical_name_systematic ' ?'
_space_group_IT_number 60
_symmetry_cell_setting orthorhombic
_symmetry_Int_Tables_number 60
_symmetry_space_group_name_Hall '-P 2n 2ab'
_symmetry_space_group_name_H-M 'P b c n'
_cell_angle_alpha 90
_cell_angle_beta 90
_cell_angle_gamma 90
_cell_formula_units_Z 8
_cell_length_a 5.1288(4)
_cell_length_b 14.0853(13)
_cell_length_c 11.4040(8)
_cell_measurement_temperature 293
_cell_volume 823.83(12)
_diffrn_ambient_temperature 293
_diffrn_measurement_device BM31
_diffrn_measurement_device_type 'Synchrotron X-ray'
_diffrn_radiation_probe x-ray
_diffrn_radiation_wavelength 0.7121
_exptl_absorpt_coefficient_mu 3.975
_exptl_crystal_density_diffrn 3.109
_exptl_crystal_F_000 744
_pd_instr_location ' ?'
_pd_meas_2theta_range_inc 0.012
_pd_meas_2theta_range_max 41.566
_pd_meas_2theta_range_min 0.006
_pd_meas_number_of_points 3358
_pd_proc_2theta_range_inc 0.012
_pd_proc_2theta_range_max 35.227
_pd_proc_2theta_range_min 2.581
_pd_proc_ls_background_function 'Manual background combined with 7 Legendre polynoms'
_pd_proc_ls_pref_orient_corr none
_pd_proc_ls_profile_function Pseudo-Voigt
_pd_proc_ls_prof_R_factor 0.0296
_pd_proc_ls_prof_wR_expected 0.0009
_pd_proc_ls_prof_wR_factor 0.0432
_refine_diff_density_max 0.49
_refine_diff_density_min -0.47
_refine_ls_goodness_of_fit_all 47.14
_refine_ls_number_constraints 5
_refine_ls_number_parameters 51
_refine_ls_number_restraints 0
_refine_ls_R_factor_all 0.0320
_refine_ls_R_factor_gt 0.0320
_refine_ls_shift/su_max 0.0443
_refine_ls_shift/su_mean 0.0103
_refine_ls_weighting_scheme sigma
_refine_ls_wR_factor_all 0.0630
_refine_ls_wR_factor_gt 0.0630
_cod_data_source_file ja7b12644_si_005.cif
_cod_data_source_block I
_cod_depositor_comments
;
The following automatic conversions were performed:

'_diffrn_radiation_probe' value 'X-ray' changed to 'x-ray' according
to
/home/data/users/saulius/crontab/automatic-downloads/rss-feeds/ACS/lib/dictionaries/cif_core.dic
dictionary named 'cif_core.dic' version 2.4.2 from 2011-04-26.

Automatic conversion script
Id: cif_fix_values 4973 2017-02-22 13:04:09Z antanas 
;
_cod_original_cell_volume 823.83(11)
_cod_original_sg_symbol_Hall '-P -2xab;-2yc;-2zabc'
_cod_original_formula_sum 'F1 Fe1 Na1 O4 P1'
_cod_database_code 4127196

loop_
_space_group_symop_id
_space_group_symop_operation_xyz
1 x,y,z
2 -x+1/2,-y+1/2,z+1/2
3 -x,y,-z+1/2
4 x+1/2,-y+1/2,-z
5 -x,-y,-z
6 x+1/2,y+1/2,-z+1/2
7 x,-y,z+1/2
8 -x+1/2,y+1/2,z

loop_
_atom_site_label
_atom_site_type_symbol
_atom_site_fract_x
_atom_site_fract_y
_atom_site_fract_z
_atom_site_adp_type
_atom_site_U_iso_or_equiv
_atom_site_site_symmetry_multiplicity
_atom_site_occupancy
_atom_site_calc_flag
Fe1 Fe 0.2290(11) 0.0198(2) 0.3314(3) Uiso 0.0064(9) 8 1 d
Na1 Na 0.252(3) 0.2508(6) 0.3425(7) Uiso 0.0064(9) 8 1 d
F1 F 0 0.1023(19) 0.25 Uiso 0.0064(9) 4 1 d
F2 F 0.5 0.0908(18) 0.25 Uiso 0.0064(9) 4 1 d
P1 P 0.1986(12) 0.3865(3) 0.0928(3) Uiso 0.0064(9) 8 1 d
O1 O 0.244(3) 0.3884(7) -0.0410(7) Uiso 0.0064(9) 8 1 d
O2 O 0.277(3) 0.2882(7) 0.1413(7) Uiso 0.0064(9) 8 1 d
O3 O 0.3660(17) 0.4642(9) 0.1518(9) Uiso 0.0064(9) 8 1 d
O4 O -0.0924(17) 0.4051(9) 0.1193(9) Uiso 0.0064(9) 8 1 d

loop_
_atom_type_symbol
_atom_type_scat_dispersion_real
_atom_type_scat_dispersion_imag
_atom_type_scat_source
F 0.0180 0.0107 'International Tables Vol C tables 4.2.6.8 and 6.1.1.1'
Fe 0.3489 0.8561 'International Tables Vol C tables 4.2.6.8 and 6.1.1.1'
Na 0.0372 0.0258 'International Tables Vol C tables 4.2.6.8 and 6.1.1.1'
O 0.0115 0.0063 'International Tables Vol C tables 4.2.6.8 and 6.1.1.1'
P 0.1044 0.0965 'International Tables Vol C tables 4.2.6.8 and 6.1.1.1'

loop_
_geom_angle_atom_site_label_1
_geom_angle_atom_site_label_2
_geom_angle_atom_site_label_3
_geom_angle_site_symmetry_1
_geom_angle_site_symmetry_3
_geom_angle
F1 Fe1 F2 . . 83.9(6)
F1 Fe1 O1 . 2_555 90.2(7)
F1 Fe1 O3 . 6_445 73.4(6)
F1 Fe1 O3 . 8_545 68.4(6)
F1 Fe1 O4 . 6_545 160.9(7)
F2 Fe1 O1 . 2_555 87.9(6)
F2 Fe1 O3 . 6_445 153.9(4)
F2 Fe1 O3 . 8_545 84.2(4)
F2 Fe1 O4 . 6_545 103.2(7)
O1 Fe1 O3 2_555 6_445 104.5(5)
O1 Fe1 O3 2_555 8_545 157.9(5)
O1 Fe1 O4 2_555 6_545 107.5(5)
O3 Fe1 O3 6_445 8_545 75.7(4)
O3 Fe1 O4 6_445 6_545 94.8(5)
O3 Fe1 O4 8_545 6_545 94.4(5)
O1 Na1 O2 2_555 . 136.9(5)
O1 Na1 O2 2_555 3_655 97.2(6)
O1 Na1 O4 2_555 3_555 131.4(6)
O2 Na1 O2 . 3_655 88.4(6)
O2 Na1 O4 . 3_555 89.6(5)
O2 Na1 O4 3_655 3_555 97.4(5)
Fe1 F1 Fe1 . 3_555 104.4(13)
Fe1 F1 O3 . 6_445 55.9(7)
Fe1 F1 O3 . 8_545 62.9(7)
Fe1 F1 O3 3_555 6_445 62.9(7)
Fe1 F1 O3 3_555 8_545 55.9(7)
O3 F1 O3 6_445 8_545 68.1(8)
Fe1 F2 Fe1 . 3_655 118.2(13)
O1 P1 O2 . . 109.3(6)
O1 P1 O3 . . 109.5(7)
O1 P1 O4 . . 109.5(7)
O2 P1 O3 . . 109.5(7)
O2 P1 O4 . . 109.5(7)
O3 P1 O4 . . 109.4(6)
Fe1 O1 Na1 2_554 2_554 97.4(4)
Fe1 O1 P1 2_554 . 139.4(6)
Na1 O1 P1 2_554 . 122.8(6)
Na1 O2 Na1 . 3_655 86.1(6)
Na1 O2 P1 . . 122.3(6)
Na1 O2 P1 3_655 . 118.2(7)
Fe1 O3 Fe1 6_555 8_555 88.8(4)
Fe1 O3 F1 6_555 6_555 50.7(3)
Fe1 O3 P1 6_555 . 145.6(7)
Fe1 O3 F1 8_555 6_555 48.7(3)
Fe1 O3 P1 8_555 . 121.5(6)
F1 O3 P1 6_555 . 163.2(7)
Fe1 O4 Na1 6_455 3_555 123.3(6)
Fe1 O4 P1 6_455 . 130.8(7)
Na1 O4 P1 3_555 . 102.4(7)

loop_
_geom_bond_atom_site_label_1
_geom_bond_atom_site_label_2
_geom_bond_site_symmetry_2
_geom_bond_distance
Fe1 F1 . 1.895(17)
Fe1 F2 . 1.948(13)
Fe1 O1 2_555 1.951(9)
Fe1 O3 6_445 2.029(11)
Fe1 O3 8_545 2.247(11)
Fe1 O4 6_545 1.940(12)
Na1 O1 2_555 2.369(12)
Na1 O2 . 2.357(11)
Na1 O2 3_655 2.48(2)
Na1 O4 3_555 2.364(15)
F1 O3 6_445 2.35(3)
F1 O3 8_545 2.35(3)
P1 O1 . 1.544(9)
P1 O2 . 1.544(11)
P1 O3 . 1.545(12)
P1 O4 . 1.545(11)
